data_9017159
loop_
_publ_author_name
'Sokolova, E.'
'Hawthorne, F. C.'
'Abdu, Y. A.'

_publ_section_title
;
 From structure topology to chemical composition. XV. Titanium silicates:
 revision of the crystal structure and chemical formula of schullerite,
 Na2Ba2Mg2Ti2(Si2O7)2O2F2, from the Eifel volcanic region, Germany
;
_journal_name_full 'The Canadian Mineralogist'
_journal_page_first 715
_journal_page_last 772
_journal_volume 51
_journal_year 2013
_chemical_compound_source 'Eifel volcanic region, Germany'
_chemical_formula_sum
'Al0.005 Ba0.785 Ca0.215 F Fe0.63 K0.07 Mg0.395 Mn0.15 Na0.715 Nb0.045 O8 Si2 Sr0.07 Ti0.835 Zr0.01'
_chemical_name_mineral Schullerite
_space_group_IT_number 2
_space_group_name_Hall '-P 1'
_space_group_name_H-M_alt 'P -1'
_symmetry_space_group_name_H-M 'P -1'
_cell_angle_alpha 99.73
_cell_angle_beta 99.55
_cell_angle_gamma 90.09
_cell_formula_units_Z 2
_cell_length_a 5.396
_cell_length_b 7.071
_cell_length_c 10.226
_cell_volume 379.056
_database_code_amcsd 0020054
_exptl_crystal_density_diffrn 3.882
_cod_data_source_file inputs/fixed/downloads/07/07371.cif
_cod_data_source_block 07371
_cod_original_formula_sum 'Ti.835 Fe.63 Nb.045 Zr.01 Al.005 Si2 Ba.785 Sr.07 K.07 Mg.395 Na.715 Ca.215 Mn.15 O8 F'
_cod_database_code 9017159

loop_
_space_group_symop_operation_xyz
x,y,z
-x,-y,-z

loop_
_atom_site_aniso_label
_atom_site_aniso_U_11
_atom_site_aniso_U_22
_atom_site_aniso_U_33
_atom_site_aniso_U_12
_atom_site_aniso_U_13
_atom_site_aniso_U_23
TiMH 0.00608 0.00731 0.00961 0.00015 0.00141 0.00162
Fe3+MH 0.00608 0.00731 0.00961 0.00015 0.00141 0.00162
NbMH 0.00608 0.00731 0.00961 0.00015 0.00141 0.00162
ZrMH 0.00608 0.00731 0.00961 0.00015 0.00141 0.00162
AlMH 0.00608 0.00731 0.00961 0.00015 0.00141 0.00162
Si1 0.00820 0.00680 0.01080 0.00025 0.00191 0.00163
Si2 0.00760 0.00700 0.01020 0.00044 0.00153 0.00183
BaAP 0.00889 0.00793 0.01328 0.00053 0.00245 0.00234
SrAP 0.00889 0.00793 0.01328 0.00053 0.00245 0.00234
KAP 0.00889 0.00793 0.01328 0.00053 0.00245 0.00234
MgMO1 0.01990 0.01290 0.01370 -0.00200 0.00105 0.00280
Fe2+MO1 0.01990 0.01290 0.01370 -0.00200 0.00105 0.00280
NaMO1 0.01990 0.01290 0.01370 -0.00200 0.00105 0.00280
Fe3+MO1 0.01990 0.01290 0.01370 -0.00200 0.00105 0.00280
NaMO2 0.01340 0.01750 0.02420 0.00040 -0.00166 0.00280
CaMO2 0.01340 0.01750 0.02420 0.00040 -0.00166 0.00280
MnMO2 0.01340 0.01750 0.02420 0.00040 -0.00166 0.00280
Fe2+MO2 0.01340 0.01750 0.02420 0.00040 -0.00166 0.00280
O1 0.00860 0.00930 0.01820 -0.00140 0.00350 0.00280
O2 0.02000 0.02910 0.01120 0.00380 0.00160 0.00300
O3 0.00980 0.01000 0.01870 0.00250 0.00370 0.00330
O4 0.00860 0.00950 0.01580 0.00200 0.00110 0.00210
O5 0.01380 0.00670 0.02450 0.00060 0.00450 0.00470
O6 0.00950 0.00930 0.01920 -0.00140 0.00240 0.00360
O7 0.02530 0.02990 0.01140 -0.00160 0.00420 0.00110
OXOM 0.01890 0.03010 0.01590 0.00230 0.00610 0.00160
FXOA 0.02830 0.04450 0.02670 -0.00700 0.00630 0.00450

loop_
_atom_site_label
_atom_site_fract_x
_atom_site_fract_y
_atom_site_fract_z
_atom_site_occupancy
_atom_site_U_iso_or_equiv
_atom_site_type_symbol
_atom_site_attached_hydrogens
TiMH 0.31624 0.29918 0.70911 0.83500 0.00764 Ti 0
Fe3+MH 0.31624 0.29918 0.70911 0.10500 0.00764 Fe 0
NbMH 0.31624 0.29918 0.70911 0.04500 0.00764 Nb 0
ZrMH 0.31624 0.29918 0.70911 0.01000 0.00764 Zr 0
AlMH 0.31624 0.29918 0.70911 0.00500 0.00764 Al 0
Si1 0.18162 0.41608 0.27263 1.00000 0.00858 Si 0
Si2 0.17716 0.97192 0.27515 1.00000 0.00823 Si 0
BaAP 0.27134 0.76552 0.56608 0.78500 0.00990 Ba 0
SrAP 0.27134 0.76552 0.56608 0.07000 0.00990 Sr 0
KAP 0.27134 0.76552 0.56608 0.07000 0.00990 K 0
MgMO1 0.25709 0.11913 0.99788 0.39500 0.01566 Mg 0
Fe2+MO1 0.25709 0.11913 0.99788 0.35500 0.01566 Fe 0
NaMO1 0.25709 0.11913 0.99788 0.16500 0.01566 Na 0
Fe3+MO1 0.25709 0.11913 0.99788 0.08500 0.01566 Fe 0
NaMO2 0.24601 -0.37376 -0.00081 0.55000 0.01901 Na 0
CaMO2 0.24601 -0.37376 -0.00081 0.21500 0.01901 Ca 0
MnMO2 0.24601 -0.37376 -0.00081 0.15000 0.01901 Mn 0
Fe2+MO2 0.24601 -0.37376 -0.00081 0.08500 0.01901 Fe 0
O1 0.04750 1.09850 0.65434 1.00000 0.01180 O 0
O2 0.11850 0.92020 0.11411 1.00000 0.02030 O 0
O3 -0.04730 0.52140 0.33847 1.00000 0.01260 O 0
O4 0.44570 0.89970 0.34327 1.00000 0.01140 O 0
O5 0.80300 0.79210 0.67156 1.00000 0.01460 O 0
O6 0.44910 0.52330 0.34310 1.00000 0.01250 O 0
O7 0.13790 0.38240 0.11218 1.00000 0.02240 O 0
OXOM 0.36990 0.33120 0.88348 1.00000 0.02150 O 0
FXOA 0.38740 0.86790 0.88901 1.00000 0.03320 F 0

loop_
_cod_changelog_entry_id
_cod_changelog_entry_author
_cod_changelog_entry_date
_cod_changelog_entry_text
1
;cod-tools version 3.8.0
Id: cif_guess_AMCSD_atom_types 9581 2023-05-17 12:35:41Z saulius
;
2023-05-23T09:20:29+03:00
;Derived atom types and hydrogen counts
from atom names that follow the AMCSD naming convention
(Wat == water, O-H == hydroxyl).
;

loop_
_cod_related_entry_id
_cod_related_entry_database
_cod_related_entry_code
1 AMCSD 0020054
